data_7151601
loop_
_publ_author_name
'Caira, Mino R.'
'Paul Chang, Y.'
'Nassimbeni, Luigi R.'
'Su, Hong'

_publ_section_title
;
 Inclusion of quinolines by binaphthol: structures and selectivity.
;
_journal_issue 5
_journal_name_full 'Organic &amp; biomolecular chemistry'
_journal_page_first 655
_journal_page_last 659
_journal_paper_doi 10.1039/b314691j
_journal_volume 2
_journal_year 2004
_chemical_formula_moiety C20H14O22C9H7N1
_chemical_formula_sum 'C38 H28 N2 O2'
_chemical_formula_weight 544.62
_chemical_name_common
;
2,2'-dihydroxyl-1,1'-binaphthyl diquinoline
;
_chemical_name_systematic
;
2,2'-dihydroxyl-1,1'-binaphthyl diquinoline
;
_space_group_IT_number 15
_symmetry_cell_setting monoclinic
_symmetry_space_group_name_Hall '-C 2yc'
_symmetry_space_group_name_H-M 'C 1 2/c 1'
_atom_sites_solution_hydrogens geom
_atom_sites_solution_primary direct
_atom_sites_solution_secondary difmap
_audit_creation_method SHELXL-97
_cell_angle_alpha 90.00
_cell_angle_beta 97.171(2)
_cell_angle_gamma 90.00
_cell_formula_units_Z 4
_cell_length_a 18.1633(8)
_cell_length_b 11.0249(5)
_cell_length_c 14.0928(8)
_cell_volume 2800.0(2)
_computing_cell_refinement 'DENZO-SMN (Otwinowski & Minor, 1997)'
_computing_data_collection 'COLLECT (2000)'
_computing_data_reduction 'DENZO-SMN (Otwinowski & Minor, 1997)'
_computing_molecular_graphics 'X-seed (Barbour, 2001)'
_computing_publication_material 'SHELXL-97 (Sheldrick, 1997)'
_computing_structure_refinement 'SHELXL-97 (Sheldrick, 1997)'
_computing_structure_solution 'SHELXS-86 (Sheldrick, 1986)'
_diffrn_ambient_temperature 203(2)
_diffrn_measured_fraction_theta_full 0.987
_diffrn_measured_fraction_theta_max 0.987
_diffrn_measurement_device_type 'Nonius Kappa CCD diffractometer'
_diffrn_measurement_method '1.0\% \f scans and \w scans'
_diffrn_radiation_monochromator graphite
_diffrn_radiation_source 'fine-focus sealed tube'
_diffrn_radiation_type MoK\a
_diffrn_radiation_wavelength 0.71073
_diffrn_reflns_av_R_equivalents 0.0378
_diffrn_reflns_av_sigmaI/netI 0.0761
_diffrn_reflns_limit_h_max 23
_diffrn_reflns_limit_h_min -23
_diffrn_reflns_limit_k_max 14
_diffrn_reflns_limit_k_min -11
_diffrn_reflns_limit_l_max 17
_diffrn_reflns_limit_l_min -17
_diffrn_reflns_number 5175
_diffrn_reflns_theta_full 27.14
_diffrn_reflns_theta_max 27.14
_diffrn_reflns_theta_min 2.69
_exptl_absorpt_coefficient_mu 0.080
_exptl_absorpt_correction_T_max 0.9921
_exptl_absorpt_correction_T_min 0.9889
_exptl_crystal_colour colourless
_exptl_crystal_density_diffrn 1.292
_exptl_crystal_density_method 'not measured'
_exptl_crystal_description prism
_exptl_crystal_F_000 1144
_exptl_crystal_size_max 0.14
_exptl_crystal_size_mid 0.10
_exptl_crystal_size_min 0.10
_refine_diff_density_max 0.194
_refine_diff_density_min -0.224
_refine_diff_density_rms 0.041
_refine_ls_extinction_coef N/A
_refine_ls_extinction_method none
_refine_ls_goodness_of_fit_ref 1.017
_refine_ls_hydrogen_treatment mixed
_refine_ls_matrix_type full
_refine_ls_number_parameters 189
_refine_ls_number_reflns 3064
_refine_ls_number_restraints 2
_refine_ls_restrained_S_all 1.016
_refine_ls_R_factor_all 0.1264
_refine_ls_R_factor_gt 0.0531
_refine_ls_shift/su_max 0.000
_refine_ls_shift/su_mean 0.000
_refine_ls_structure_factor_coef Fsqd
_refine_ls_weighting_details 'calc w=1/[\s^2^(Fo^2^)+(0.0451P)^2^+0.8610P] where P=(Fo^2^+2Fc^2^)/3'
_refine_ls_weighting_scheme calc
_refine_ls_wR_factor_gt 0.1001
_refine_ls_wR_factor_ref 0.1235
_reflns_number_gt 1668
_reflns_number_total 3064
_reflns_threshold_expression >2sigma(I)
_cod_data_source_file b314691j.txt
_cod_data_source_block c_bnpq
_cod_depositor_comments
;
The following automatic conversions were performed:
'_symmetry_cell_setting' value 'Monoclinic' changed to 'monoclinic'
according to '/home/saulius/struct/CIF-dictionaries/cif_core.dic'
dictionary named 'cif_core.dic' version 2.4.1 from 2010-06-29.

Automatic conversion script
Id: cif_fix_enum 1555 2011-01-17 13:19:09Z saulius 
;
_cod_original_sg_symbol_H-M C2/c
_cod_database_code 7151601

loop_
_symmetry_equiv_pos_as_xyz
'x, y, z'
'-x, y, -z+1/2'
'x+1/2, y+1/2, z'
'-x+1/2, y+1/2, -z+1/2'
'-x, -y, -z'
'x, -y, z-1/2'
'-x+1/2, -y+1/2, -z'
'x+1/2, -y+1/2, z-1/2'

loop_
_atom_site_label
_atom_site_type_symbol
_atom_site_fract_x
_atom_site_fract_y
_atom_site_fract_z
_atom_site_U_iso_or_equiv
_atom_site_adp_type
_atom_site_occupancy
_atom_site_symmetry_multiplicity
_atom_site_calc_flag
_atom_site_refinement_flags
_atom_site_disorder_assembly
_atom_site_disorder_group
O1 O 0.47260(8) 0.78976(13) 0.37095(11) 0.0506(4) Uani 1 1 d D . .
C1 C 0.45881(9) 0.64266(15) 0.25022(13) 0.0286(4) Uani 1 1 d . . .
H1 H 0.4484(16) 0.850(2) 0.4074(19) 0.119(11) Uiso 1 1 d D . .
C9 C 0.33507(10) 0.56238(16) 0.19074(15) 0.0348(5) Uani 1 1 d . . .
C10 C 0.41287(10) 0.56434(15) 0.18776(14) 0.0299(5) Uani 1 1 d . . .
C8 C 0.44240(11) 0.48712(16) 0.12172(14) 0.0354(5) Uani 1 1 d . . .
H8 H 0.4938 0.4878 0.1185 0.043 Uiso 1 1 calc R . .
C5 C 0.29073(11) 0.48250(18) 0.12896(17) 0.0463(6) Uani 1 1 d . . .
H5 H 0.2392 0.4806 0.1309 0.056 Uiso 1 1 calc R . .
C2 C 0.42681(11) 0.71776(16) 0.31149(14) 0.0339(5) Uiso 1 1 d . . .
N1G N 0.40754(9) 0.96350(15) 0.47010(13) 0.0427(5) Uani 1 1 d D . .
C3 C 0.34939(11) 0.71662(18) 0.31332(15) 0.0386(5) Uani 1 1 d . . .
H3 H 0.3283 0.7686 0.3554 0.046 Uiso 1 1 calc R . .
C4 C 0.30481(11) 0.64170(17) 0.25533(15) 0.0400(5) Uani 1 1 d . . .
H4 H 0.2533 0.6422 0.2579 0.048 Uiso 1 1 calc R . .
C10G C 0.39890(10) 1.07968(18) 0.43550(14) 0.0342(5) Uani 1 1 d . . .
C9G C 0.36580(10) 1.17110(17) 0.48600(14) 0.0349(5) Uani 1 1 d . . .
C7 C 0.39814(12) 0.41167(17) 0.06253(16) 0.0447(6) Uani 1 1 d . . .
H7 H 0.4191 0.3618 0.0189 0.054 Uiso 1 1 calc R . .
C6 C 0.32084(12) 0.40851(19) 0.06684(18) 0.0528(7) Uani 1 1 d . . .
H6 H 0.2904 0.3556 0.0270 0.063 Uiso 1 1 calc R . .
C4G C 0.34310(12) 1.14019(19) 0.57427(15) 0.0453(6) Uani 1 1 d . . .
H4G H 0.3215 1.1992 0.6102 0.054 Uiso 1 1 calc R . .
C3G C 0.35228(13) 1.0256(2) 0.60774(16) 0.0501(6) Uani 1 1 d . . .
H3G H 0.3370 1.0038 0.6667 0.060 Uiso 1 1 calc R . .
C2G C 0.38494(13) 0.94038(19) 0.55294(17) 0.0490(6) Uani 1 1 d . . .
H2G H 0.3911 0.8611 0.5771 0.059 Uiso 1 1 calc R . .
C5G C 0.35672(13) 1.28849(19) 0.44580(18) 0.0510(6) Uani 1 1 d . . .
H5G H 0.3350 1.3502 0.4790 0.061 Uiso 1 1 calc R . .
C8G C 0.42278(12) 1.1081(2) 0.34660(16) 0.0544(6) Uani 1 1 d . . .
H8G H 0.4458 1.0485 0.3127 0.065 Uiso 1 1 calc R . .
C6G C 0.37911(14) 1.3122(2) 0.3601(2) 0.0650(8) Uani 1 1 d . . .
H6G H 0.3723 1.3903 0.3336 0.078 Uiso 1 1 calc R . .
C7G C 0.41237(14) 1.2219(3) 0.31003(19) 0.0681(8) Uani 1 1 d . . .
H7G H 0.4277 1.2402 0.2504 0.082 Uiso 1 1 calc R . .

loop_
_atom_site_aniso_label
_atom_site_aniso_U_11
_atom_site_aniso_U_22
_atom_site_aniso_U_33
_atom_site_aniso_U_23
_atom_site_aniso_U_13
_atom_site_aniso_U_12
O1 0.0373(9) 0.0526(10) 0.0611(11) -0.0220(8) 0.0031(7) 0.0064(7)
C1 0.0250(10) 0.0252(9) 0.0359(11) 0.0047(8) 0.0048(8) 0.0010(8)
C9 0.0283(11) 0.0285(10) 0.0465(13) 0.0151(9) 0.0005(9) -0.0034(8)
C10 0.0281(10) 0.0234(9) 0.0376(12) 0.0070(8) 0.0015(9) -0.0018(8)
C8 0.0323(11) 0.0282(10) 0.0449(13) 0.0001(9) 0.0010(9) -0.0015(8)
C5 0.0292(11) 0.0387(12) 0.0680(16) 0.0168(11) -0.0057(11) -0.0056(10)
N1G 0.0394(10) 0.0371(10) 0.0501(12) -0.0079(9) -0.0003(9) 0.0068(8)
C3 0.0304(11) 0.0406(11) 0.0463(13) 0.0060(10) 0.0110(9) 0.0106(9)
C4 0.0269(10) 0.0399(11) 0.0540(14) 0.0172(10) 0.0077(10) 0.0050(9)
C10G 0.0259(10) 0.0408(11) 0.0352(12) -0.0043(9) 0.0019(9) -0.0021(8)
C9G 0.0336(11) 0.0338(10) 0.0366(12) -0.0042(9) 0.0017(9) -0.0054(9)
C7 0.0509(14) 0.0308(11) 0.0498(14) -0.0041(10) -0.0032(11) 0.0001(10)
C6 0.0499(15) 0.0335(12) 0.0694(18) -0.0003(11) -0.0154(13) -0.0109(11)
C4G 0.0505(14) 0.0431(13) 0.0434(14) -0.0143(10) 0.0096(11) -0.0018(10)
C3G 0.0621(15) 0.0528(14) 0.0365(13) -0.0008(10) 0.0108(11) -0.0108(12)
C2G 0.0590(15) 0.0349(11) 0.0509(15) 0.0047(11) -0.0019(12) -0.0021(10)
C5G 0.0527(14) 0.0360(12) 0.0608(17) 0.0022(11) -0.0061(12) -0.0046(10)
C8G 0.0360(13) 0.0860(19) 0.0418(15) -0.0044(13) 0.0072(11) -0.0051(12)
C6G 0.0604(16) 0.0581(16) 0.071(2) 0.0261(14) -0.0133(14) -0.0206(14)
C7G 0.0515(16) 0.108(2) 0.0434(16) 0.0233(16) -0.0005(12) -0.0260(16)

loop_
_atom_type_symbol
_atom_type_description
_atom_type_scat_dispersion_real
_atom_type_scat_dispersion_imag
_atom_type_scat_source
C C 0.0033 0.0016 'International Tables Vol C Tables 4.2.6.8 and 6.1.1.4'
H H 0.0000 0.0000 'International Tables Vol C Tables 4.2.6.8 and 6.1.1.4'
N N 0.0061 0.0033 'International Tables Vol C Tables 4.2.6.8 and 6.1.1.4'
O O 0.0106 0.0060 'International Tables Vol C Tables 4.2.6.8 and 6.1.1.4'

loop_
_geom_angle_atom_site_label_1
_geom_angle_atom_site_label_2
_geom_angle_atom_site_label_3
_geom_angle
_geom_angle_site_symmetry_1
_geom_angle_site_symmetry_3
_geom_angle_publ_flag
C2 O1 H1 116.0(19) . . ?
C2 C1 C10 119.41(17) . . ?
C2 C1 C1 120.21(17) . 2_655 ?
C10 C1 C1 120.37(16) . 2_655 ?
C5 C9 C10 118.88(19) . . ?
C5 C9 C4 122.72(19) . . ?
C10 C9 C4 118.40(18) . . ?
C8 C10 C9 118.08(17) . . ?
C8 C10 C1 121.98(17) . . ?
C9 C10 C1 119.94(17) . . ?
C7 C8 C10 121.70(19) . . ?
C7 C8 H8 119.2 . . ?
C10 C8 H8 119.2 . . ?
C6 C5 C9 121.7(2) . . ?
C6 C5 H5 119.2 . . ?
C9 C5 H5 119.2 . . ?
O1 C2 C1 117.63(17) . . ?
O1 C2 C3 121.91(18) . . ?
C1 C2 C3 120.43(18) . . ?
C2G N1G C10G 117.61(18) . . ?
C4 C3 C2 121.07(19) . . ?
C4 C3 H3 119.5 . . ?
C2 C3 H3 119.5 . . ?
C3 C4 C9 120.73(19) . . ?
C3 C4 H4 119.6 . . ?
C9 C4 H4 119.6 . . ?
N1G C10G C9G 121.64(18) . . ?
N1G C10G C8G 119.2(2) . . ?
C9G C10G C8G 119.1(2) . . ?
C4G C9G C10G 117.73(18) . . ?
C4G C9G C5G 123.1(2) . . ?
C10G C9G C5G 119.17(19) . . ?
C8 C7 C6 120.0(2) . . ?
C8 C7 H7 120.0 . . ?
C6 C7 H7 120.0 . . ?
C5 C6 C7 119.6(2) . . ?
C5 C6 H6 120.2 . . ?
C7 C6 H6 120.2 . . ?
C3G C4G C9G 120.0(2) . . ?
C3G C4G H4G 120.0 . . ?
C9G C4G H4G 120.0 . . ?
C4G C3G C2G 118.6(2) . . ?
C4G C3G H3G 120.7 . . ?
C2G C3G H3G 120.7 . . ?
N1G C2G C3G 124.4(2) . . ?
N1G C2G H2G 117.8 . . ?
C3G C2G H2G 117.8 . . ?
C6G C5G C9G 120.2(2) . . ?
C6G C5G H5G 119.9 . . ?
C9G C5G H5G 119.9 . . ?
C7G C8G C10G 119.8(2) . . ?
C7G C8G H8G 120.1 . . ?
C10G C8G H8G 120.1 . . ?
C5G C6G C7G 120.7(2) . . ?
C5G C6G H6G 119.6 . . ?
C7G C6G H6G 119.6 . . ?
C8G C7G C6G 120.9(2) . . ?
C8G C7G H7G 119.6 . . ?
C6G C7G H7G 119.6 . . ?

loop_
_geom_bond_atom_site_label_1
_geom_bond_atom_site_label_2
_geom_bond_distance
_geom_bond_site_symmetry_2
_geom_bond_publ_flag
O1 C2 1.360(2) . ?
O1 H1 0.975(7) . ?
C1 C2 1.376(3) . ?
C1 C10 1.426(2) . ?
C1 C1 1.497(3) 2_655 ?
C9 C5 1.417(3) . ?
C9 C10 1.419(2) . ?
C9 C4 1.421(3) . ?
C10 C8 1.415(3) . ?
C8 C7 1.366(3) . ?
C8 H8 0.9400 . ?
C5 C6 1.360(3) . ?
C5 H5 0.9400 . ?
C2 C3 1.410(3) . ?
N1G C2G 1.310(3) . ?
N1G C10G 1.373(3) . ?
C3 C4 1.357(3) . ?
C3 H3 0.9400 . ?
C4 H4 0.9400 . ?
C10G C9G 1.411(3) . ?
C10G C8G 1.411(3) . ?
C9G C4G 1.401(3) . ?
C9G C5G 1.414(3) . ?
C7 C6 1.413(3) . ?
C7 H7 0.9400 . ?
C6 H6 0.9400 . ?
C4G C3G 1.352(3) . ?
C4G H4G 0.9400 . ?
C3G C2G 1.395(3) . ?
C3G H3G 0.9400 . ?
C2G H2G 0.9400 . ?
C5G C6G 1.348(3) . ?
C5G H5G 0.9400 . ?
C8G C7G 1.361(3) . ?
C8G H8G 0.9400 . ?
C6G C7G 1.400(4) . ?
C6G H6G 0.9400 . ?
C7G H7G 0.9400 . ?

loop_
_geom_hbond_atom_site_label_D
_geom_hbond_atom_site_label_H
_geom_hbond_atom_site_label_A
_geom_hbond_distance_DH
_geom_hbond_distance_HA
_geom_hbond_distance_DA
_geom_hbond_angle_DHA
_geom_hbond_site_symmetry_A
O1 H1 N1G 0.98(3) 1.75(3) 2.726(2) 177(2) .

loop_
_geom_torsion_atom_site_label_1
_geom_torsion_atom_site_label_2
_geom_torsion_atom_site_label_3
_geom_torsion_atom_site_label_4
_geom_torsion
_geom_torsion_site_symmetry_1
_geom_torsion_site_symmetry_2
_geom_torsion_site_symmetry_3
_geom_torsion_site_symmetry_4
_geom_torsion_publ_flag
C5 C9 C10 C8 0.9(3) . . . . ?
C4 C9 C10 C8 -178.58(17) . . . . ?
C5 C9 C10 C1 -179.08(17) . . . . ?
C4 C9 C10 C1 1.4(3) . . . . ?
C2 C1 C10 C8 178.56(17) . . . . ?
C1 C1 C10 C8 -1.9(3) 2_655 . . . ?
C2 C1 C10 C9 -1.4(3) . . . . ?
C1 C1 C10 C9 178.11(17) 2_655 . . . ?
C9 C10 C8 C7 -0.5(3) . . . . ?
C1 C10 C8 C7 179.53(17) . . . . ?
C10 C9 C5 C6 -0.4(3) . . . . ?
C4 C9 C5 C6 179.1(2) . . . . ?
C10 C1 C2 O1 179.03(16) . . . . ?
C1 C1 C2 O1 -0.5(3) 2_655 . . . ?
C10 C1 C2 C3 0.6(3) . . . . ?
C1 C1 C2 C3 -178.92(17) 2_655 . . . ?
O1 C2 C3 C4 -178.13(18) . . . . ?
C1 C2 C3 C4 0.2(3) . . . . ?
C2 C3 C4 C9 -0.2(3) . . . . ?
C5 C9 C4 C3 179.92(18) . . . . ?
C10 C9 C4 C3 -0.6(3) . . . . ?
C2G N1G C10G C9G -1.0(3) . . . . ?
C2G N1G C10G C8G 179.83(19) . . . . ?
N1G C10G C9G C4G 1.2(3) . . . . ?
C8G C10G C9G C4G -179.63(18) . . . . ?
N1G C10G C9G C5G -178.49(18) . . . . ?
C8G C10G C9G C5G 0.6(3) . . . . ?
C10 C8 C7 C6 -0.6(3) . . . . ?
C9 C5 C6 C7 -0.7(3) . . . . ?
C8 C7 C6 C5 1.2(3) . . . . ?
C10G C9G C4G C3G -0.9(3) . . . . ?
C5G C9G C4G C3G 178.8(2) . . . . ?
C9G C4G C3G C2G 0.4(3) . . . . ?
C10G N1G C2G C3G 0.5(3) . . . . ?
C4G C3G C2G N1G -0.2(3) . . . . ?
C4G C9G C5G C6G -179.4(2) . . . . ?
C10G C9G C5G C6G 0.4(3) . . . . ?
N1G C10G C8G C7G 177.9(2) . . . . ?
C9G C10G C8G C7G -1.3(3) . . . . ?
C9G C5G C6G C7G -0.7(3) . . . . ?
C10G C8G C7G C6G 0.9(3) . . . . ?
C5G C6G C7G C8G 0.1(4) . . . . ?
